data_2212861
loop_
_publ_author_name
'Zhe An'
'Rui-Hai Cui'
'Rong-Shun Wang'

_publ_section_title
;Poly[[bis[\m~2~-1-cyclopropyl-6-fluoro-4-oxo-7-(1-piperazinyl)-1,4-dihydroquinoline-3-carboxylato]copper(II)]
 dihydrate]
;
_journal_coeditor_code EZ2065
_journal_issue 4
_journal_name_full 'Acta Crystallographica Section E'
_journal_page_first m1066
_journal_page_last m1067
_journal_paper_doi 10.1107/S1600536807011580
_journal_volume 63
_journal_year 2007
_chemical_formula_iupac '[Cu (C17 H17 F N3 O3)2] , 2H2 O'
_chemical_formula_moiety 'C34 H34 Cu F2 N6 O6 , 2H2 O'
_chemical_formula_sum 'C34 H38 Cu F2 N6 O8'
_chemical_formula_weight 760.24
_chemical_name_systematic
;
Poly[[bis[\m~2~-1-cyclopropyl-6-fluoro-4-oxo-7-(1-piperazinyl)-1,4-
dihydroquinoline-3-carboxylato]copper(II)] dihydrate]
;
_space_group_IT_number 14
_symmetry_cell_setting monoclinic
_symmetry_space_group_name_Hall '-P 2ybc'
_symmetry_space_group_name_H-M 'P 1 21/c 1'
_atom_sites_solution_hydrogens geom
_atom_sites_solution_primary direct
_atom_sites_solution_secondary difmap
_cell_angle_alpha 90.00
_cell_angle_beta 101.5270(10)
_cell_angle_gamma 90.00
_cell_formula_units_Z 2
_cell_length_a 5.7108(3)
_cell_length_b 21.8212(11)
_cell_length_c 13.4418(7)
_cell_measurement_reflns_used 8399
_cell_measurement_temperature 295(2)
_cell_measurement_theta_max 25.5
_cell_measurement_theta_min 1.8
_cell_volume 1641.29(15)
_computing_cell_refinement 'SAINT-Plus (Bruker, 1998)'
_computing_data_collection 'SMART (Bruker, 1998)'
_computing_data_reduction SAINT-Plus
_computing_molecular_graphics 'SHELXTL (Bruker, 1998)'
_computing_publication_material SHELXTL
_computing_structure_refinement 'SHELXL97 (Sheldrick, 1997)'
_computing_structure_solution 'SHELXS97 (Sheldrick, 1997)'
_diffrn_ambient_temperature 295(2)
_diffrn_measured_fraction_theta_full 0.998
_diffrn_measured_fraction_theta_max 0.998
_diffrn_measurement_device_type 'Bruker SMART CCD area-detector'
_diffrn_measurement_method \w
_diffrn_radiation_monochromator graphite
_diffrn_radiation_source 'fine-focus sealed tube'
_diffrn_radiation_type MoK\a
_diffrn_radiation_wavelength 0.71073
_diffrn_reflns_av_R_equivalents 0.030
_diffrn_reflns_av_sigmaI/netI 0.037
_diffrn_reflns_limit_h_max 6
_diffrn_reflns_limit_h_min -6
_diffrn_reflns_limit_k_max 25
_diffrn_reflns_limit_k_min -26
_diffrn_reflns_limit_l_max 16
_diffrn_reflns_limit_l_min -13
_diffrn_reflns_number 8429
_diffrn_reflns_theta_full 25.50
_diffrn_reflns_theta_max 25.5
_diffrn_reflns_theta_min 1.8
_diffrn_standards_number 0
_exptl_absorpt_coefficient_mu 0.740
_exptl_absorpt_correction_T_max 0.878
_exptl_absorpt_correction_T_min 0.798
_exptl_absorpt_correction_type multi-scan
_exptl_absorpt_process_details '(SADABS; Sheldrick, 1996)'
_exptl_crystal_colour blue
_exptl_crystal_density_diffrn 1.538
_exptl_crystal_density_method 'not measured'
_exptl_crystal_description prism
_exptl_crystal_F_000 790
_exptl_crystal_size_max 0.32
_exptl_crystal_size_mid 0.26
_exptl_crystal_size_min 0.18
_refine_diff_density_max 0.621
_refine_diff_density_min -0.341
_refine_ls_extinction_method none
_refine_ls_goodness_of_fit_ref 1.02
_refine_ls_hydrogen_treatment mixed
_refine_ls_matrix_type full
_refine_ls_number_parameters 236
_refine_ls_number_reflns 3045
_refine_ls_number_restraints 1
_refine_ls_restrained_S_all 1.02
_refine_ls_R_factor_all 0.052
_refine_ls_R_factor_gt 0.038
_refine_ls_shift/su_max 0.000
_refine_ls_shift/su_mean 0.000
_refine_ls_structure_factor_coef Fsqd
_refine_ls_weighting_details 'calc w = 1/[\s^2^(Fo^2^)+(0.046P)^2^+1.495P] where P=(Fo^2^+2Fc^2^)/3'
_refine_ls_weighting_scheme calc
_refine_ls_wR_factor_gt 0.096
_refine_ls_wR_factor_ref 0.104
_reflns_number_gt 2409
_reflns_number_total 3045
_reflns_threshold_expression I>2\s(I)
_cod_data_source_file ez2065.cif
_cod_data_source_block I
_cod_original_cell_volume 1641.28(15)
_cod_original_sg_symbol_H-M 'P 21/c'
_cod_database_code 2212861
_cod_database_fobs_code 2212861

loop_
_symmetry_equiv_pos_as_xyz
'x, y, z'
'-x, y+1/2, -z+1/2'
'-x, -y, -z'
'x, -y-1/2, z-1/2'

loop_
_atom_site_type_symbol
_atom_site_label
_atom_site_fract_x
_atom_site_fract_y
_atom_site_fract_z
_atom_site_U_iso_or_equiv
_atom_site_adp_type
_atom_site_calc_flag
_atom_site_refinement_flags
_atom_site_occupancy
O O1W 1.2772(14) -0.01779(19) 0.0391(3) 0.202(3) Uani d . 1
H H1W1 1.3009 -0.0147 0.1034 0.303 Uiso d R 1
H H1W2 1.1325 -0.0084 0.0150 0.303 Uiso d R 1
Cu Cu1 0.0000 0.5000 0.0000 0.01978(15) Uani d S 1
F F1 0.2800(3) 0.25267(7) 0.31838(14) 0.0402(5) Uani d . 1
O O1 1.2072(3) -0.00596(8) 0.39700(14) 0.0247(4) Uani d . 1
O O2 1.3233(4) -0.00601(9) 0.25049(16) 0.0420(6) Uani d . 1
O O3 0.7916(3) 0.07032(8) 0.39401(14) 0.0285(4) Uani d . 1
N N1 0.9877(4) 0.15130(10) 0.14769(17) 0.0255(5) Uani d . 1
N N2 0.4153(4) 0.31567(10) 0.15909(17) 0.0251(5) Uani d . 1
N N3 0.2450(4) 0.43606(10) 0.08009(17) 0.0231(5) Uani d D 1
C C1 1.2000(5) 0.01511(11) 0.3085(2) 0.0238(6) Uani d . 1
C C2 1.0439(5) 0.06976(11) 0.27158(19) 0.0221(6) Uani d . 1
C C3 0.8572(5) 0.09301(11) 0.31890(19) 0.0225(6) Uani d . 1
C C4 0.7445(5) 0.14950(11) 0.27407(19) 0.0216(6) Uani d . 1
C C5 0.5651(5) 0.17687(11) 0.3155(2) 0.0247(6) Uani d . 1
H H5 0.5137 0.1579 0.3693 0.030 Uiso calc R 1
C C6 0.4646(5) 0.23053(12) 0.2787(2) 0.0249(6) Uani d . 1
C C7 0.5340(5) 0.26263(11) 0.19832(19) 0.0228(6) Uani d . 1
C C8 0.7097(5) 0.23480(12) 0.1561(2) 0.0255(6) Uani d . 1
H H8 0.7609 0.2541 0.1026 0.031 Uiso calc R 1
C C9 0.8124(5) 0.17873(11) 0.1913(2) 0.0232(6) Uani d . 1
C C10 1.0951(5) 0.10011(12) 0.1891(2) 0.0247(6) Uani d . 1
H H10 1.2148 0.0837 0.1593 0.030 Uiso calc R 1
C C11 1.0656(5) 0.18174(13) 0.0634(2) 0.0314(7) Uani d . 1
H H11 1.1443 0.2214 0.0799 0.038 Uiso calc R 1
C C12 1.1554(7) 0.14560(17) -0.0137(3) 0.0564(10) Uani d . 1
H H12A 1.1562 0.1013 -0.0072 0.068 Uiso calc R 1
H H12B 1.2869 0.1624 -0.0408 0.068 Uiso calc R 1
C C13 0.9197(7) 0.17684(17) -0.0406(2) 0.0504(9) Uani d . 1
H H13A 0.9079 0.2127 -0.0839 0.060 Uiso calc R 1
H H13B 0.7771 0.1516 -0.0503 0.060 Uiso calc R 1
C C14 0.4684(6) 0.33860(13) 0.0648(2) 0.0379(8) Uani d . 1
H H14A 0.4758 0.3047 0.0189 0.045 Uiso calc R 1
H H14B 0.6228 0.3588 0.0782 0.045 Uiso calc R 1
C C15 0.2774(6) 0.38343(13) 0.0159(2) 0.0365(7) Uani d . 1
H H15A 0.3180 0.3986 -0.0464 0.044 Uiso calc R 1
H H15B 0.1267 0.3617 -0.0023 0.044 Uiso calc R 1
C C16 0.2076(5) 0.41273(12) 0.1784(2) 0.0298(6) Uani d . 1
H H16A 0.0522 0.3931 0.1686 0.036 Uiso calc R 1
H H16B 0.2062 0.4471 0.2241 0.036 Uiso calc R 1
C C17 0.3972(5) 0.36712(12) 0.2281(2) 0.0303(7) Uani d . 1
H H17A 0.5505 0.3877 0.2458 0.036 Uiso calc R 1
H H17B 0.3564 0.3516 0.2901 0.036 Uiso calc R 1
H H3N 0.378(3) 0.4564(13) 0.091(3) 0.049(10) Uiso d D 1

loop_
_atom_site_aniso_label
_atom_site_aniso_U_11
_atom_site_aniso_U_22
_atom_site_aniso_U_33
_atom_site_aniso_U_12
_atom_site_aniso_U_13
_atom_site_aniso_U_23
O1W 0.453(10) 0.082(3) 0.070(3) 0.005(4) 0.050(4) -0.002(2)
Cu1 0.0278(3) 0.0126(2) 0.0188(2) 0.00155(18) 0.00446(17) -0.00132(18)
F1 0.0487(11) 0.0318(9) 0.0486(11) 0.0147(8) 0.0300(9) 0.0101(8)
O1 0.0313(10) 0.0196(9) 0.0223(9) 0.0014(8) 0.0032(8) 0.0044(8)
O2 0.0574(14) 0.0383(12) 0.0356(12) 0.0239(11) 0.0216(11) 0.0110(10)
O3 0.0359(11) 0.0227(10) 0.0294(10) 0.0023(8) 0.0127(9) 0.0102(8)
N1 0.0307(13) 0.0223(12) 0.0264(12) 0.0050(9) 0.0127(10) 0.0068(9)
N2 0.0378(13) 0.0176(11) 0.0211(11) 0.0076(9) 0.0090(10) 0.0028(9)
N3 0.0288(13) 0.0149(11) 0.0253(12) 0.0021(9) 0.0050(10) 0.0003(9)
C1 0.0308(15) 0.0179(13) 0.0228(14) -0.0007(10) 0.0058(12) 0.0020(10)
C2 0.0274(14) 0.0165(13) 0.0215(13) -0.0002(10) 0.0027(11) 0.0019(10)
C3 0.0281(14) 0.0156(12) 0.0229(13) -0.0027(10) 0.0028(11) 0.0023(10)
C4 0.0275(14) 0.0179(13) 0.0199(13) 0.0006(10) 0.0057(11) 0.0022(10)
C5 0.0315(15) 0.0207(13) 0.0241(14) -0.0014(11) 0.0107(12) 0.0037(11)
C6 0.0273(14) 0.0219(13) 0.0284(14) 0.0040(11) 0.0124(12) 0.0010(11)
C7 0.0269(14) 0.0190(13) 0.0222(14) 0.0017(11) 0.0042(11) 0.0019(11)
C8 0.0339(15) 0.0213(13) 0.0231(14) 0.0035(11) 0.0097(12) 0.0071(11)
C9 0.0289(15) 0.0206(13) 0.0211(13) 0.0023(11) 0.0071(11) 0.0023(10)
C10 0.0282(14) 0.0218(13) 0.0250(14) 0.0061(11) 0.0073(11) 0.0036(11)
C11 0.0355(16) 0.0325(16) 0.0296(15) 0.0038(12) 0.0147(13) 0.0115(13)
C12 0.087(3) 0.049(2) 0.046(2) 0.025(2) 0.043(2) 0.0183(17)
C13 0.060(2) 0.063(2) 0.0283(17) 0.0018(19) 0.0090(16) 0.0121(16)
C14 0.058(2) 0.0315(16) 0.0297(15) 0.0231(15) 0.0222(15) 0.0114(13)
C15 0.064(2) 0.0253(15) 0.0218(14) 0.0209(14) 0.0125(14) 0.0028(12)
C16 0.0427(17) 0.0225(14) 0.0253(14) 0.0087(12) 0.0098(13) 0.0005(11)
C17 0.0468(18) 0.0202(14) 0.0232(14) 0.0046(12) 0.0054(13) -0.0007(11)

loop_
_atom_type_symbol
_atom_type_description
_atom_type_scat_dispersion_real
_atom_type_scat_dispersion_imag
_atom_type_scat_source
C C 0.0033 0.0016 'International Tables Vol C Tables 4.2.6.8 and 6.1.1.4'
H H 0.0000 0.0000 'International Tables Vol C Tables 4.2.6.8 and 6.1.1.4'
N N 0.0061 0.0033 'International Tables Vol C Tables 4.2.6.8 and 6.1.1.4'
O O 0.0106 0.0060 'International Tables Vol C Tables 4.2.6.8 and 6.1.1.4'
F F 0.0171 0.0103 'International Tables Vol C Tables 4.2.6.8 and 6.1.1.4'
Cu Cu 0.3201 1.2651 'International Tables Vol C Tables 4.2.6.8 and 6.1.1.4'

loop_
_geom_angle_atom_site_label_1
_geom_angle_atom_site_label_2
_geom_angle_atom_site_label_3
_geom_angle_site_symmetry_1
_geom_angle_site_symmetry_3
_geom_angle
H1W1 O1W H1W2 . . 108.3
O1 Cu1 O1 4_465 2_655 180.0
O1 Cu1 N3 4_465 3_565 91.58(8)
O1 Cu1 N3 2_655 3_565 88.42(8)
O1 Cu1 N3 4_465 . 88.42(8)
O1 Cu1 N3 2_655 . 91.58(8)
N3 Cu1 N3 3_565 . 180.00(8)
O1 Cu1 O3 4_465 2_655 94.73(7)
O1 Cu1 O3 2_655 2_655 85.27(7)
N3 Cu1 O3 3_565 2_655 94.84(8)
N3 Cu1 O3 . 2_655 85.16(8)
O1 Cu1 O3 4_465 4_465 85.27(7)
O1 Cu1 O3 2_655 4_465 94.73(7)
N3 Cu1 O3 3_565 4_465 85.16(8)
N3 Cu1 O3 . 4_465 94.84(8)
O3 Cu1 O3 2_655 4_465 180.0
C1 O1 Cu1 . 2_645 135.57(17)
C3 O3 Cu1 . 2_645 124.97(17)
C10 N1 C9 . . 119.4(2)
C10 N1 C11 . . 121.1(2)
C9 N1 C11 . . 119.2(2)
C7 N2 C14 . . 116.6(2)
C7 N2 C17 . . 119.1(2)
C14 N2 C17 . . 109.9(2)
C15 N3 C16 . . 108.4(2)
C15 N3 Cu1 . . 111.39(17)
C16 N3 Cu1 . . 119.09(17)
C15 N3 H3N . . 107(2)
C16 N3 H3N . . 108(2)
Cu1 N3 H3N . . 102(2)
O2 C1 O1 . . 122.6(2)
O2 C1 C2 . . 117.3(2)
O1 C1 C2 . . 120.0(2)
C10 C2 C3 . . 118.9(2)
C10 C2 C1 . . 116.0(2)
C3 C2 C1 . . 125.0(2)
O3 C3 C2 . . 125.9(2)
O3 C3 C4 . . 119.3(2)
C2 C3 C4 . . 114.8(2)
C5 C4 C9 . . 117.6(2)
C5 C4 C3 . . 119.6(2)
C9 C4 C3 . . 122.7(2)
C6 C5 C4 . . 121.1(2)
C6 C5 H5 . . 119.4
C4 C5 H5 . . 119.4
C5 C6 F1 . . 118.0(2)
C5 C6 C7 . . 123.1(2)
F1 C6 C7 . . 118.8(2)
C8 C7 N2 . . 123.1(2)
C8 C7 C6 . . 115.7(2)
N2 C7 C6 . . 120.9(2)
C7 C8 C9 . . 122.3(2)
C7 C8 H8 . . 118.9
C9 C8 H8 . . 118.9
N1 C9 C8 . . 121.5(2)
N1 C9 C4 . . 118.3(2)
C8 C9 C4 . . 120.2(2)
N1 C10 C2 . . 125.8(2)
N1 C10 H10 . . 117.1
C2 C10 H10 . . 117.1
N1 C11 C12 . . 120.4(3)
N1 C11 C13 . . 119.9(3)
C12 C11 C13 . . 60.5(2)
N1 C11 H11 . . 115.1
C12 C11 H11 . . 115.1
C13 C11 H11 . . 115.1
C11 C12 C13 . . 60.0(2)
C11 C12 H12A . . 117.8
C13 C12 H12A . . 117.8
C11 C12 H12B . . 117.8
C13 C12 H12B . . 117.8
H12A C12 H12B . . 114.9
C11 C13 C12 . . 59.5(2)
C11 C13 H13A . . 117.8
C12 C13 H13A . . 117.8
C11 C13 H13B . . 117.8
C12 C13 H13B . . 117.8
H13A C13 H13B . . 115.0
N2 C14 C15 . . 110.2(2)
N2 C14 H14A . . 109.6
C15 C14 H14A . . 109.6
N2 C14 H14B . . 109.6
C15 C14 H14B . . 109.6
H14A C14 H14B . . 108.1
N3 C15 C14 . . 114.4(2)
N3 C15 H15A . . 108.7
C14 C15 H15A . . 108.7
N3 C15 H15B . . 108.7
C14 C15 H15B . . 108.7
H15A C15 H15B . . 107.6
N3 C16 C17 . . 113.7(2)
N3 C16 H16A . . 108.8
C17 C16 H16A . . 108.8
N3 C16 H16B . . 108.8
C17 C16 H16B . . 108.8
H16A C16 H16B . . 107.7
N2 C17 C16 . . 110.8(2)
N2 C17 H17A . . 109.5
C16 C17 H17A . . 109.5
N2 C17 H17B . . 109.5
C16 C17 H17B . . 109.5
H17A C17 H17B . . 108.1

loop_
_geom_bond_atom_site_label_1
_geom_bond_atom_site_label_2
_geom_bond_site_symmetry_2
_geom_bond_distance
O1W H1W1 . 0.8500
O1W H1W2 . 0.8500
Cu1 O1 4_465 1.9971(18)
Cu1 O1 2_655 1.9971(18)
Cu1 N3 3_565 2.112(2)
Cu1 N3 . 2.112(2)
Cu1 O3 2_655 2.2635(18)
Cu1 O3 4_465 2.2635(18)
F1 C6 . 1.362(3)
O1 C1 . 1.269(3)
O1 Cu1 2_645 1.9971(18)
O2 C1 . 1.239(3)
O3 C3 . 1.247(3)
O3 Cu1 2_645 2.2635(18)
N1 C10 . 1.341(3)
N1 C9 . 1.392(3)
N1 C11 . 1.458(3)
N2 C7 . 1.391(3)
N2 C14 . 1.450(3)
N2 C17 . 1.473(3)
N3 C15 . 1.471(3)
N3 C16 . 1.472(3)
N3 H3N . 0.865(10)
C1 C2 . 1.512(3)
C2 C10 . 1.372(4)
C2 C3 . 1.439(4)
C3 C4 . 1.464(3)
C4 C5 . 1.394(4)
C4 C9 . 1.403(3)
C5 C6 . 1.353(4)
C5 H5 . 0.9300
C6 C7 . 1.410(4)
C7 C8 . 1.388(4)
C8 C9 . 1.398(3)
C8 H8 . 0.9300
C10 H10 . 0.9300
C11 C12 . 1.473(4)
C11 C13 . 1.481(4)
C11 H11 . 0.9800
C12 C13 . 1.488(5)
C12 H12A . 0.9700
C12 H12B . 0.9700
C13 H13A . 0.9700
C13 H13B . 0.9700
C14 C15 . 1.514(4)
C14 H14A . 0.9700
C14 H14B . 0.9700
C15 H15A . 0.9700
C15 H15B . 0.9700
C16 C17 . 1.523(4)
C16 H16A . 0.9700
C16 H16B . 0.9700
C17 H17A . 0.9700
C17 H17B . 0.9700

loop_
_geom_hbond_atom_site_label_D
_geom_hbond_atom_site_label_H
_geom_hbond_atom_site_label_A
_geom_hbond_site_symmetry_A
_geom_hbond_distance_DH
_geom_hbond_distance_HA
_geom_hbond_distance_DA
_geom_hbond_angle_DHA
O1W H1W1 O2 . 0.85 1.97 2.812(5) 174.6
O1W H1W2 O1W 3_755 0.85 2.38 3.225(15) 175.5
N3 H3N O1 2_755 0.865(10) 2.484(13) 3.331(3) 167(3)
N3 H3N O2 2_755 0.865(10) 2.58(3) 3.258(3) 136(3)

loop_
_geom_torsion_atom_site_label_1
_geom_torsion_atom_site_label_2
_geom_torsion_atom_site_label_3
_geom_torsion_atom_site_label_4
_geom_torsion_site_symmetry_1
_geom_torsion
O1 Cu1 N3 C15 4_465 -56.95(19)
O1 Cu1 N3 C15 2_655 123.05(19)
N3 Cu1 N3 C15 3_565 -9E1(10)
O3 Cu1 N3 C15 2_655 -151.8(2)
O3 Cu1 N3 C15 4_465 28.2(2)
O1 Cu1 N3 C16 4_465 175.80(19)
O1 Cu1 N3 C16 2_655 -4.20(19)
N3 Cu1 N3 C16 3_565 15E1(10)
O3 Cu1 N3 C16 2_655 80.92(19)
O3 Cu1 N3 C16 4_465 -99.08(19)
Cu1 O1 C1 O2 2_645 -163.5(2)
Cu1 O1 C1 C2 2_645 19.1(4)
O2 C1 C2 C10 . -15.3(4)
O1 C1 C2 C10 . 162.3(2)
O2 C1 C2 C3 . 167.5(3)
O1 C1 C2 C3 . -14.9(4)
Cu1 O3 C3 C2 2_645 15.2(4)
Cu1 O3 C3 C4 2_645 -162.75(17)
C10 C2 C3 O3 . -180.0(3)
C1 C2 C3 O3 . -2.9(4)
C10 C2 C3 C4 . -1.9(3)
C1 C2 C3 C4 . 175.1(2)
O3 C3 C4 C5 . -0.3(4)
C2 C3 C4 C5 . -178.5(2)
O3 C3 C4 C9 . 178.3(2)
C2 C3 C4 C9 . 0.1(4)
C9 C4 C5 C6 . -1.7(4)
C3 C4 C5 C6 . 177.0(2)
C4 C5 C6 F1 . 175.9(2)
C4 C5 C6 C7 . -0.8(4)
C14 N2 C7 C8 . 5.3(4)
C17 N2 C7 C8 . -130.3(3)
C14 N2 C7 C6 . -168.5(3)
C17 N2 C7 C6 . 56.0(4)
C5 C6 C7 C8 . 1.8(4)
F1 C6 C7 C8 . -174.8(2)
C5 C6 C7 N2 . 176.0(2)
F1 C6 C7 N2 . -0.6(4)
N2 C7 C8 C9 . -174.4(2)
C6 C7 C8 C9 . -0.3(4)
C10 N1 C9 C8 . 174.6(2)
C11 N1 C9 C8 . -0.1(4)
C10 N1 C9 C4 . -3.7(4)
C11 N1 C9 C4 . -178.3(2)
C7 C8 C9 N1 . 179.7(2)
C7 C8 C9 C4 . -2.1(4)
C5 C4 C9 N1 . -178.7(2)
C3 C4 C9 N1 . 2.7(4)
C5 C4 C9 C8 . 3.1(4)
C3 C4 C9 C8 . -175.6(2)
C9 N1 C10 C2 . 1.9(4)
C11 N1 C10 C2 . 176.5(3)
C3 C2 C10 N1 . 1.0(4)
C1 C2 C10 N1 . -176.3(2)
C10 N1 C11 C12 . 34.2(4)
C9 N1 C11 C12 . -151.2(3)
C10 N1 C11 C13 . 105.5(3)
C9 N1 C11 C13 . -80.0(3)
N1 C11 C12 C13 . 109.4(3)
N1 C11 C13 C12 . -110.2(3)
C7 N2 C14 C15 . 162.9(2)
C17 N2 C14 C15 . -57.7(3)
C16 N3 C15 C14 . -52.8(3)
Cu1 N3 C15 C14 . 174.4(2)
N2 C14 C15 N3 . 57.5(4)
C15 N3 C16 C17 . 51.5(3)
Cu1 N3 C16 C17 . -179.89(17)
C7 N2 C17 C16 . -164.5(2)
C14 N2 C17 C16 . 57.3(3)
N3 C16 C17 N2 . -55.4(3)
